data_7104933
loop_
_publ_author_name
'Troyanov, Sergey I'
'Tamm, Nadezhda B'

_publ_section_title
;
 Cage connectivities of C88 (33) and C92 (82) fullerenes captured as
 trifluoromethyl derivatives, C88(CF3)18 and C92(CF3)16.
;
_journal_issue 40
_journal_name_full 'Chemical communications (Cambridge, England)'
_journal_page_first 6035
_journal_page_last 6037
_journal_paper_doi 10.1039/b912839e
_journal_year 2009
_chemical_formula_sum 'C115.6 H12 F54'
_chemical_formula_weight 2426.45
_chemical_name_systematic
;
?
;
_space_group_IT_number 2
_symmetry_cell_setting triclinic
_symmetry_space_group_name_Hall '-P 1'
_symmetry_space_group_name_H-M 'P -1'
_atom_sites_solution_hydrogens nodef
_atom_sites_solution_primary direct
_atom_sites_solution_secondary difmap
_audit_creation_method SHELXL-97
_cell_angle_alpha 79.967(5)
_cell_angle_beta 77.090(5)
_cell_angle_gamma 81.570(4)
_cell_formula_units_Z 2
_cell_length_a 13.6410(10)
_cell_length_b 15.6720(10)
_cell_length_c 22.165(2)
_cell_measurement_reflns_used 25000
_cell_measurement_temperature 100(2)
_cell_measurement_theta_max 32
_cell_measurement_theta_min 5
_cell_volume 4519.4(6)
_computing_cell_refinement XDS
_computing_data_collection XDS
_computing_data_reduction XDS
_computing_structure_refinement 'SHELXL-97 (Sheldrick, 1997)'
_computing_structure_solution 'SHELXS-97 (Sheldrick, 1990)'
_diffrn_ambient_temperature 100(2)
_diffrn_measured_fraction_theta_full 0.881
_diffrn_measured_fraction_theta_max 0.764
_diffrn_measurement_device_type MAR225
_diffrn_radiation_monochromator Cu(113)
_diffrn_radiation_source 'BL 14.2, PSF, BESSY, Berlin, Germany'
_diffrn_radiation_type synchrotron
_diffrn_radiation_wavelength 0.90500
_diffrn_reflns_av_R_equivalents 0.0795
_diffrn_reflns_av_sigmaI/netI 0.0740
_diffrn_reflns_limit_h_max 16
_diffrn_reflns_limit_h_min -17
_diffrn_reflns_limit_k_max 19
_diffrn_reflns_limit_k_min -19
_diffrn_reflns_limit_l_max 28
_diffrn_reflns_limit_l_min -27
_diffrn_reflns_number 50753
_diffrn_reflns_theta_full 32.60
_diffrn_reflns_theta_max 36.53
_diffrn_reflns_theta_min 3.42
_exptl_absorpt_coefficient_mu 0.182
_exptl_absorpt_correction_type none
_exptl_crystal_colour orange
_exptl_crystal_density_diffrn 1.783
_exptl_crystal_density_method 'not measured'
_exptl_crystal_description needle
_exptl_crystal_F_000 2383
_exptl_crystal_size_max 0.05
_exptl_crystal_size_mid 0.01
_exptl_crystal_size_min 0.01
_refine_diff_density_max 0.702
_refine_diff_density_min -0.432
_refine_diff_density_rms 0.098
_refine_ls_extinction_method none
_refine_ls_goodness_of_fit_ref 1.415
_refine_ls_matrix_type full
_refine_ls_number_parameters 1676
_refine_ls_number_reflns 16463
_refine_ls_number_restraints 0
_refine_ls_restrained_S_all 1.415
_refine_ls_R_factor_all 0.1522
_refine_ls_R_factor_gt 0.0883
_refine_ls_shift/su_max 0.025
_refine_ls_shift/su_mean 0.001
_refine_ls_structure_factor_coef Fsqd
_refine_ls_weighting_details 'calc w=1/[\s^2^(Fo^2^)+(0.1000P)^2^+2.0000P] where P=(Fo^2^+2Fc^2^)/3'
_refine_ls_weighting_scheme calc
_refine_ls_wR_factor_gt 0.2322
_refine_ls_wR_factor_ref 0.2502
_reflns_number_gt 9738
_reflns_number_total 16463
_reflns_threshold_expression >2sigma(I)
_cod_data_source_file b912839e.txt
_cod_data_source_block x3ab315
_cod_depositor_comments
;
The following automatic conversions were performed:
'_symmetry_cell_setting' value 'Triclinic' changed to 'triclinic'
according to '/home/saulius/struct/CIF-dictionaries/cif_core.dic'
dictionary named 'cif_core.dic' version 2.4.1 from 2010-06-29.

Automatic conversion script
Id: cif_fix_enum 1527 2010-12-29 10:47:43Z saulius 
;
_cod_original_sg_symbol_H-M P-1
_cod_original_formula_sum 'C115.60 H12 F54'
_cod_database_code 7104933

loop_
_symmetry_equiv_pos_as_xyz
'x, y, z'
'-x, -y, -z'

loop_
_atom_site_label
_atom_site_type_symbol
_atom_site_fract_x
_atom_site_fract_y
_atom_site_fract_z
_atom_site_U_iso_or_equiv
_atom_site_adp_type
_atom_site_occupancy
_atom_site_symmetry_multiplicity
_atom_site_calc_flag
_atom_site_refinement_flags
_atom_site_disorder_assembly
_atom_site_disorder_group
F1 F 0.4973(3) 1.1050(3) 0.1468(2) 0.0848(13) Uani 1 1 d . . .
F2 F 0.4462(2) 0.9895(3) 0.13166(16) 0.0679(11) Uani 1 1 d . . .
F3 F 0.5780(2) 1.0355(3) 0.07204(16) 0.0647(10) Uani 1 1 d . . .
F4 F 0.3037(2) 0.7456(2) 0.29565(14) 0.0506(8) Uani 1 1 d . . .
F5 F 0.3611(2) 0.6224(2) 0.34154(15) 0.0471(8) Uani 1 1 d . . .
F6 F 0.2880(2) 0.7235(2) 0.39565(15) 0.0502(8) Uani 1 1 d . . .
F7 F 0.7428(2) 0.36819(19) 0.45025(15) 0.0495(8) Uani 1 1 d . . .
F8 F 0.5967(2) 0.4330(2) 0.48289(16) 0.0562(9) Uani 1 1 d . . .
F9 F 0.6262(2) 0.3848(2) 0.39562(18) 0.0594(9) Uani 1 1 d . . .
F10 F 0.9677(2) 0.3438(2) 0.29937(18) 0.0582(9) Uani 1 1 d . . .
F11 F 0.8596(3) 0.3652(2) 0.23811(17) 0.0600(9) Uani 1 1 d . . .
F12 F 0.8084(3) 0.3459(2) 0.33662(18) 0.0617(9) Uani 1 1 d . . .
F13 F 1.0346(3) 0.3955(2) 0.16948(17) 0.0644(10) Uani 1 1 d . . .
F14 F 1.0708(3) 0.4843(3) 0.08654(17) 0.0686(10) Uani 1 1 d . . .
F15 F 0.9212(3) 0.4428(3) 0.11347(19) 0.0703(10) Uani 1 1 d . . .
F16 F 0.9682(3) 0.7360(3) -0.00579(15) 0.0625(9) Uani 1 1 d . . .
F17 F 0.9727(3) 0.5992(3) 0.02117(16) 0.0646(10) Uani 1 1 d . . .
F18 F 1.1064(3) 0.6604(3) 0.01226(16) 0.0770(12) Uani 1 1 d . . .
F19 F 0.8916(3) 1.0677(3) 0.02229(17) 0.0756(12) Uani 1 1 d . . .
F20 F 0.7381(2) 1.1142(2) 0.05732(17) 0.0633(10) Uani 1 1 d . . .
F21 F 0.7732(3) 1.0077(3) 0.00347(17) 0.0762(11) Uani 1 1 d . . .
F22 F 0.30491(19) 0.8394(2) 0.46902(15) 0.0544(8) Uani 1 1 d . . .
F23 F 0.3921(2) 0.8279(2) 0.53936(14) 0.0580(9) Uani 1 1 d . . .
F24 F 0.3650(2) 0.9511(2) 0.48362(17) 0.0576(9) Uani 1 1 d . . .
F25 F 0.7353(3) 0.4709(2) 0.54098(15) 0.0583(9) Uani 1 1 d . . .
F26 F 0.6530(3) 0.5699(2) 0.59364(15) 0.0654(10) Uani 1 1 d . . .
F27 F 0.8150(3) 0.5505(3) 0.57576(18) 0.0771(12) Uani 1 1 d . . .
F28 F 1.2077(3) 0.4689(2) 0.20507(18) 0.0664(10) Uani 1 1 d . . .
F29 F 1.2107(2) 0.4927(2) 0.29727(16) 0.0605(9) Uani 1 1 d . . .
F30 F 1.2888(2) 0.5698(3) 0.21804(18) 0.0654(10) Uani 1 1 d . . .
F31 F 1.2656(3) 0.6554(3) 0.0918(2) 0.0794(12) Uani 1 1 d . . .
F32 F 1.3149(2) 0.7227(3) 0.15216(17) 0.0696(11) Uani 1 1 d . . .
F33 F 1.2549(3) 0.7932(3) 0.0765(2) 0.0882(14) Uani 1 1 d . . .
F34 F 1.0597(3) 1.0942(3) 0.08203(18) 0.0673(10) Uani 1 1 d . . .
F35 F 0.9151(3) 1.1602(3) 0.1160(2) 0.0878(14) Uani 1 1 d . . .
F36 F 1.0371(3) 1.1488(3) 0.1640(2) 0.0789(12) Uani 1 1 d . . .
F37 F 0.5173(2) 0.7183(2) 0.59746(13) 0.0471(7) Uani 1 1 d . . .
F38 F 0.6571(2) 0.7461(2) 0.61368(13) 0.0476(8) Uani 1 1 d . . .
F39 F 0.5489(2) 0.8506(2) 0.58587(14) 0.0493(8) Uani 1 1 d . . .
F40 F 0.9525(4) 0.6616(7) 0.5674(3) 0.057(3) Uani 0.63(2) 1 d P . .
F40A F 1.0099(18) 0.7081(10) 0.5429(10) 0.108(14) Uani 0.37(2) 1 d P . .
F41 F 1.0345(7) 0.5755(5) 0.5065(4) 0.054(3) Uani 0.63(2) 1 d P . .
F41A F 0.9745(17) 0.5845(13) 0.5426(12) 0.113(12) Uani 0.37(2) 1 d P . .
F42 F 1.0813(5) 0.6998(5) 0.4983(4) 0.055(4) Uani 0.63(2) 1 d P . .
F42A F 1.0925(10) 0.6297(17) 0.4735(7) 0.114(12) Uani 0.37(2) 1 d P . .
F43 F 1.2837(2) 0.8839(3) 0.1862(2) 0.0720(11) Uani 1 1 d . . .
F44 F 1.2259(3) 0.9664(5) 0.1136(2) 0.124(2) Uani 1 1 d . . .
F45 F 1.2159(3) 1.0097(3) 0.1977(3) 0.111(2) Uani 1 1 d . . .
F46 F 0.7946(2) 1.1581(2) 0.34916(19) 0.0604(9) Uani 1 1 d . . .
F47 F 0.9524(3) 1.1366(2) 0.3526(2) 0.0714(11) Uani 1 1 d . . .
F48 F 0.9064(3) 1.1843(2) 0.2654(2) 0.0738(11) Uani 1 1 d . . .
F49 F 0.8609(2) 0.9679(2) 0.51314(16) 0.0548(8) Uani 1 1 d . . .
F50 F 0.7573(2) 0.8867(2) 0.57522(15) 0.0558(9) Uani 1 1 d . . .
F51 F 0.9176(3) 0.8448(3) 0.55917(18) 0.0699(11) Uani 1 1 d . . .
F52 F 1.1178(3) 1.0356(2) 0.3560(2) 0.0715(11) Uani 1 1 d . . .
F53 F 1.2144(2) 0.9337(3) 0.3140(2) 0.0869(14) Uani 1 1 d . . .
F54 F 1.1359(3) 0.9080(3) 0.4076(2) 0.0780(12) Uani 1 1 d . . .
C1 C 0.6774(3) 0.6484(3) 0.2140(2) 0.0353(11) Uani 1 1 d . . .
C2 C 0.6868(3) 0.7270(3) 0.1687(2) 0.0366(12) Uani 1 1 d . . .
C3 C 0.6163(3) 0.8038(4) 0.1773(2) 0.0386(12) Uani 1 1 d . . .
C4 C 0.5303(3) 0.7962(3) 0.2284(2) 0.0360(11) Uani 1 1 d . . .
C5 C 0.5200(3) 0.7218(3) 0.2718(2) 0.0358(11) Uani 1 1 d . . .
C6 C 0.5936(3) 0.6478(3) 0.2664(2) 0.0352(11) Uani 1 1 d . . .
C7 C 0.6028(3) 0.5911(3) 0.3225(2) 0.0346(11) Uani 1 1 d . . .
C8 C 0.6900(3) 0.5334(3) 0.3268(2) 0.0357(11) Uani 1 1 d . . .
C9 C 0.7688(3) 0.5280(3) 0.2759(2) 0.0372(11) Uani 1 1 d . . .
C10 C 0.7638(4) 0.5830(3) 0.2184(3) 0.0400(12) Uani 1 1 d . . .
C11 C 0.8550(4) 0.5941(4) 0.1702(2) 0.0388(12) Uani 1 1 d . . .
C12 C 0.8634(4) 0.6686(4) 0.1287(2) 0.0433(13) Uani 1 1 d . . .
C13 C 0.7827(4) 0.7385(4) 0.1266(2) 0.0387(12) Uani 1 1 d . . .
C14 C 0.8067(4) 0.8211(4) 0.1009(2) 0.0391(12) Uani 1 1 d . . .
C15 C 0.7403(4) 0.8968(4) 0.1137(2) 0.0388(12) Uani 1 1 d . . .
C16 C 0.6447(4) 0.8889(4) 0.1511(2) 0.0378(12) Uani 1 1 d . . .
C17 C 0.5895(4) 0.9702(4) 0.1765(3) 0.0429(13) Uani 1 1 d . . .
C18 C 0.5198(3) 0.9509(4) 0.2394(2) 0.0390(12) Uani 1 1 d . . .
C19 C 0.4819(3) 0.8720(4) 0.2593(2) 0.0387(12) Uani 1 1 d . . .
C20 C 0.4480(3) 0.8418(3) 0.3237(2) 0.0332(11) Uani 1 1 d . . .
C21 C 0.4524(3) 0.7431(3) 0.3341(2) 0.0320(11) Uani 1 1 d . . .
C22 C 0.5049(3) 0.7020(3) 0.3885(2) 0.0314(10) Uani 1 1 d . . .
C23 C 0.5619(3) 0.6231(3) 0.3817(2) 0.0303(10) Uani 1 1 d . . .
C24 C 0.6261(3) 0.5855(3) 0.4227(2) 0.0324(10) Uani 1 1 d . . .
C25 C 0.7011(3) 0.5130(3) 0.3969(2) 0.0340(11) Uani 1 1 d . . .
C26 C 0.8087(3) 0.5313(3) 0.3991(2) 0.0318(10) Uani 1 1 d . . .
C27 C 0.8844(3) 0.5107(3) 0.3499(2) 0.0311(10) Uani 1 1 d . . .
C28 C 0.8696(3) 0.4825(3) 0.2896(2) 0.0359(11) Uani 1 1 d . . .
C29 C 0.9588(3) 0.5165(3) 0.2421(2) 0.0383(12) Uani 1 1 d . . .
C30 C 0.9602(4) 0.5444(4) 0.1741(2) 0.0438(13) Uani 1 1 d . . .
C31 C 1.0260(4) 0.6186(4) 0.1468(2) 0.0421(12) Uani 1 1 d . . .
C32 C 0.9750(4) 0.6849(4) 0.1006(2) 0.0423(12) Uani 1 1 d . . .
C33 C 0.9904(4) 0.7767(4) 0.1047(2) 0.0396(12) Uani 1 1 d . . .
C34 C 0.9116(3) 0.8415(4) 0.0928(2) 0.0397(12) Uani 1 1 d . . .
C35 C 0.9094(4) 0.9258(4) 0.1035(2) 0.0419(13) Uani 1 1 d . . .
C36 C 0.8036(4) 0.9751(4) 0.1071(2) 0.0453(13) Uani 1 1 d . . .
C37 C 0.7717(4) 1.0138(4) 0.1672(3) 0.0434(13) Uani 1 1 d . . .
C38 C 0.6709(4) 1.0158(3) 0.1960(3) 0.0426(12) Uani 1 1 d . . .
C39 C 0.6387(4) 1.0273(3) 0.2597(3) 0.0408(12) Uani 1 1 d . . .
C40 C 0.5430(3) 0.9938(3) 0.2844(2) 0.0370(11) Uani 1 1 d . . .
C41 C 0.5166(3) 0.9616(3) 0.3472(2) 0.0336(11) Uani 1 1 d . . .
C42 C 0.4640(3) 0.8882(3) 0.3677(2) 0.0339(11) Uani 1 1 d . . .
C43 C 0.4811(3) 0.8465(3) 0.4328(2) 0.0334(11) Uani 1 1 d . . .
C44 C 0.5175(3) 0.7494(3) 0.4345(2) 0.0331(11) Uani 1 1 d . . .
C45 C 0.5873(3) 0.7128(3) 0.4733(2) 0.0313(10) Uani 1 1 d . . .
C46 C 0.6409(3) 0.6317(3) 0.4666(2) 0.0318(10) Uani 1 1 d . . .
C47 C 0.7386(3) 0.6167(3) 0.4906(2) 0.0296(10) Uani 1 1 d . . .
C48 C 0.8256(3) 0.5865(3) 0.4389(2) 0.0301(10) Uani 1 1 d . . .
C49 C 0.9170(3) 0.6256(3) 0.4248(2) 0.0316(10) Uani 1 1 d . . .
C50 C 0.9900(3) 0.6099(3) 0.3708(2) 0.0323(11) Uani 1 1 d . . .
C51 C 0.9748(3) 0.5490(3) 0.3372(2) 0.0313(10) Uani 1 1 d . . .
C52 C 1.0210(3) 0.5464(3) 0.2710(2) 0.0357(11) Uani 1 1 d . . .
C53 C 1.1068(4) 0.5950(4) 0.2394(2) 0.0401(12) Uani 1 1 d . . .
C54 C 1.0941(3) 0.6396(4) 0.1748(2) 0.0389(12) Uani 1 1 d . . .
C55 C 1.1353(3) 0.7278(3) 0.1622(2) 0.0372(11) Uani 1 1 d . . .
C56 C 1.0642(3) 0.7989(4) 0.1327(2) 0.0393(12) Uani 1 1 d . . .
C57 C 1.0566(3) 0.8838(4) 0.1470(2) 0.0381(12) Uani 1 1 d . . .
C58 C 0.9798(4) 0.9472(4) 0.1324(2) 0.0405(12) Uani 1 1 d . . .
C59 C 0.9580(4) 1.0206(4) 0.1715(3) 0.0423(13) Uani 1 1 d . . .
C60 C 0.8438(4) 1.0279(3) 0.2023(3) 0.0397(12) Uani 1 1 d . . .
C61 C 0.8121(4) 1.0339(3) 0.2659(3) 0.0419(12) Uani 1 1 d . . .
C62 C 0.7094(4) 1.0284(3) 0.2972(3) 0.0408(12) Uani 1 1 d . . .
C63 C 0.6823(3) 0.9933(3) 0.3635(2) 0.0360(11) Uani 1 1 d . . .
C64 C 0.5870(3) 0.9610(3) 0.3872(2) 0.0344(11) Uani 1 1 d . . .
C65 C 0.5714(3) 0.8931(3) 0.4372(2) 0.0342(11) Uani 1 1 d . . .
C66 C 0.6499(3) 0.8547(3) 0.4673(2) 0.0339(11) Uani 1 1 d . . .
C67 C 0.6404(3) 0.7655(3) 0.5063(2) 0.0339(11) Uani 1 1 d . . .
C68 C 0.7445(3) 0.7095(3) 0.5009(2) 0.0317(11) Uani 1 1 d . . .
C69 C 0.8300(3) 0.7449(3) 0.4887(2) 0.0321(10) Uani 1 1 d . . .
C70 C 0.9312(3) 0.6956(3) 0.4606(2) 0.0320(11) Uani 1 1 d . . .
C71 C 0.9782(3) 0.7704(3) 0.4149(2) 0.0339(11) Uani 1 1 d . . .
C72 C 1.0445(3) 0.7596(3) 0.3548(2) 0.0332(11) Uani 1 1 d . . .
C73 C 1.0580(3) 0.6768(3) 0.3349(2) 0.0332(11) Uani 1 1 d . . .
C74 C 1.1053(3) 0.6715(3) 0.2724(2) 0.0333(11) Uani 1 1 d . . .
C75 C 1.1260(3) 0.7451(4) 0.2288(2) 0.0366(12) Uani 1 1 d . . .
C76 C 1.1056(3) 0.8269(3) 0.2478(2) 0.0368(11) Uani 1 1 d . . .
C77 C 1.1033(3) 0.9074(3) 0.1979(2) 0.0384(12) Uani 1 1 d . . .
C78 C 1.0222(3) 0.9799(3) 0.2208(3) 0.0408(12) Uani 1 1 d . . .
C79 C 0.9937(4) 0.9891(3) 0.2795(3) 0.0423(13) Uani 1 1 d . . .
C80 C 0.8879(4) 1.0338(3) 0.3064(3) 0.0397(12) Uani 1 1 d . . .
C81 C 0.8620(3) 0.9768(3) 0.3671(2) 0.0373(12) Uani 1 1 d . . .
C82 C 0.7596(3) 0.9582(3) 0.3980(2) 0.0341(11) Uani 1 1 d . . .
C83 C 0.7428(3) 0.8906(3) 0.4482(2) 0.0338(11) Uani 1 1 d . . .
C84 C 0.8339(3) 0.8430(3) 0.4768(2) 0.0357(11) Uani 1 1 d . . .
C85 C 0.9288(3) 0.8475(3) 0.4266(2) 0.0332(11) Uani 1 1 d . . .
C86 C 0.9429(3) 0.9217(3) 0.3811(2) 0.0348(11) Uani 1 1 d . . .
C87 C 1.0360(3) 0.9253(3) 0.3304(2) 0.0388(12) Uani 1 1 d . . .
C88 C 1.0686(3) 0.8339(3) 0.3108(2) 0.0346(11) Uani 1 1 d . . .
C89 C 0.5282(4) 1.0278(4) 0.1305(3) 0.0526(15) Uani 1 1 d . . .
C90 C 0.3481(3) 0.7081(4) 0.3434(2) 0.0384(12) Uani 1 1 d . . .
C91 C 0.6679(4) 0.4232(3) 0.4318(3) 0.0420(13) Uani 1 1 d . . .
C92 C 0.8771(4) 0.3829(4) 0.2907(3) 0.0446(13) Uani 1 1 d . . .
C93 C 0.9967(5) 0.4665(4) 0.1346(3) 0.0555(15) Uani 1 1 d . . .
C94 C 1.0064(4) 0.6687(5) 0.0313(3) 0.0527(15) Uani 1 1 d . . .
C95 C 0.8007(5) 1.0426(4) 0.0472(3) 0.0577(16) Uani 1 1 d . . .
C96 C 0.3851(3) 0.8665(4) 0.4822(2) 0.0407(12) Uani 1 1 d . . .
C97 C 0.7334(4) 0.5520(4) 0.5515(2) 0.0406(12) Uani 1 1 d . . .
C98 C 1.2052(4) 0.5297(4) 0.2402(3) 0.0479(14) Uani 1 1 d . . .
C99 C 1.2455(4) 0.7244(4) 0.1201(2) 0.0465(14) Uani 1 1 d . . .
C100 C 0.9934(4) 1.1073(4) 0.1329(3) 0.0543(15) Uani 1 1 d . . .
C101 C 0.5898(3) 0.7699(4) 0.5769(2) 0.0400(12) Uani 1 1 d . . .
C102 C 1.0013(3) 0.6567(4) 0.5083(3) 0.0394(13) Uani 1 1 d . . .
C103 C 1.2089(4) 0.9440(4) 0.1726(3) 0.0462(13) Uani 1 1 d . . .
C104 C 0.8876(4) 1.1290(4) 0.3184(3) 0.0484(14) Uani 1 1 d . . .
C105 C 0.8421(4) 0.8862(4) 0.5315(3) 0.0446(13) Uani 1 1 d . . .
C106 C 1.1270(4) 0.9529(4) 0.3523(3) 0.0467(14) Uani 1 1 d . . .
C107 C 0.4185(11) 0.2705(17) 0.9581(7) 0.099(7) Uani 0.50 1 d P . .
C108 C 0.4387(15) 0.3474(16) 0.9185(12) 0.089(7) Uani 0.40 1 d P . .
C109 C 0.3783(12) 0.4424(14) 0.9056(9) 0.118(7) Uani 0.60 1 d P . .
C110 C 0.2801(14) 0.421(2) 0.9662(13) 0.130(9) Uani 0.50 1 d P . .
C111 C 0.270(2) 0.341(2) 1.0034(12) 0.112(9) Uani 0.40 1 d P . .
C112 C 0.299(2) 0.275(2) 1.0214(18) 0.151(15) Uani 0.40 1 d P . .
C113 C 0.4836(13) 0.1959(17) 0.9676(15) 0.121(12) Uani 0.40 1 d P . .
C114 C 0.392(4) 0.1676(16) 1.0003(18) 0.23(2) Uani 0.50 1 d P . .
C115 C 0.2910(14) 0.1995(18) 1.0449(9) 0.095(6) Uani 0.50 1 d P . .
C116 C 0.4470(18) 0.4822(16) 0.8390(14) 0.126(9) Uani 0.50 1 d P . .
C117 C 0.4369(16) 0.565(2) 0.7978(13) 0.103(8) Uani 0.40 1 d P . .
C118 C 0.3564(14) 0.634(2) 0.8178(14) 0.123(10) Uani 0.40 1 d P . .
C119 C 0.292(2) 0.607(2) 0.8738(14) 0.094(9) Uani 0.30 1 d P . .
C120 C 0.3002(17) 0.519(2) 0.9131(12) 0.087(9) Uani 0.30 1 d P . .
C121 C 0.5080(15) 0.5839(16) 0.7422(9) 0.109(6) Uani 0.50 1 d P . .
C122 C 0.361(2) 0.7192(17) 0.7661(15) 0.097(8) Uani 0.40 1 d P . .
C123 C 0.471(2) 0.712(3) 0.7636(11) 0.115(13) Uani 0.30 1 d P . .
C124 C 0.4931(13) 0.691(2) 0.8249(14) 0.120(10) Uani 0.40 1 d P . .
C125 C 0.4068(18) 0.6881(16) 0.8778(12) 0.100(7) Uani 0.40 1 d P . .
C126 C 0.3122(13) 0.7216(14) 0.8578(13) 0.110(7) Uani 0.50 1 d P . .
C127 C 0.301(3) 0.7313(16) 0.8047(15) 0.097(8) Uani 0.40 1 d P . .
C128 C 0.593(2) 0.654(5) 0.860(4) 0.34(6) Uani 0.30 1 d P . .
C129 C 0.425(3) 0.6724(19) 0.9443(14) 0.112(13) Uani 0.30 1 d P . .

loop_
_atom_site_aniso_label
_atom_site_aniso_U_11
_atom_site_aniso_U_22
_atom_site_aniso_U_33
_atom_site_aniso_U_23
_atom_site_aniso_U_13
_atom_site_aniso_U_12
F1 0.099(3) 0.064(3) 0.095(3) 0.005(2) -0.062(2) 0.028(2)
F2 0.0381(16) 0.095(3) 0.068(2) 0.030(2) -0.0323(15) -0.0145(17)
F3 0.0505(18) 0.086(3) 0.053(2) 0.0252(19) -0.0282(16) -0.0068(17)
F4 0.0291(14) 0.068(2) 0.0588(19) 0.0064(16) -0.0300(13) -0.0067(13)
F5 0.0326(14) 0.052(2) 0.0617(19) 0.0010(16) -0.0233(13) -0.0102(13)
F6 0.0275(14) 0.070(2) 0.0550(19) -0.0074(17) -0.0107(13) -0.0103(13)
F7 0.0393(15) 0.0384(18) 0.067(2) 0.0117(16) -0.0217(14) 0.0010(13)
F8 0.0396(16) 0.050(2) 0.067(2) 0.0128(17) -0.0030(15) -0.0039(14)
F9 0.0567(19) 0.046(2) 0.085(2) 0.0047(18) -0.0368(17) -0.0204(15)
F10 0.0536(18) 0.0395(19) 0.085(2) -0.0107(18) -0.0291(17) 0.0084(14)
F11 0.074(2) 0.047(2) 0.072(2) -0.0226(18) -0.0332(18) -0.0015(16)
F12 0.063(2) 0.043(2) 0.079(2) -0.0083(19) -0.0146(18) -0.0059(16)
F13 0.067(2) 0.056(2) 0.072(2) -0.0215(19) -0.0207(18) 0.0104(17)
F14 0.063(2) 0.083(3) 0.059(2) -0.028(2) -0.0060(18) 0.0069(19)
F15 0.068(2) 0.077(3) 0.081(3) -0.039(2) -0.0302(19) 0.0017(18)
F16 0.070(2) 0.080(3) 0.0408(18) -0.0044(18) -0.0203(16) -0.0083(18)
F17 0.076(2) 0.075(3) 0.0471(19) -0.0206(19) -0.0146(17) -0.0056(19)
F18 0.047(2) 0.136(4) 0.048(2) -0.029(2) -0.0034(15) -0.004(2)
F19 0.0483(19) 0.092(3) 0.070(2) 0.043(2) -0.0171(17) -0.0107(19)
F20 0.0516(18) 0.065(2) 0.068(2) 0.0227(19) -0.0284(16) -0.0018(17)
F21 0.094(3) 0.084(3) 0.051(2) 0.014(2) -0.037(2) -0.006(2)
F22 0.0227(13) 0.080(2) 0.063(2) -0.0192(18) -0.0108(13) -0.0009(14)
F23 0.0314(15) 0.091(3) 0.0428(17) -0.0006(17) -0.0085(12) 0.0135(15)
F24 0.0392(16) 0.059(2) 0.073(2) -0.0244(18) -0.0054(15) 0.0089(15)
F25 0.064(2) 0.051(2) 0.0498(19) 0.0060(17) -0.0086(15) 0.0042(16)
F26 0.065(2) 0.064(2) 0.0440(18) 0.0112(17) 0.0066(16) 0.0188(18)
F27 0.071(2) 0.098(3) 0.069(2) 0.028(2) -0.0532(19) -0.020(2)
F28 0.058(2) 0.069(2) 0.076(2) -0.033(2) -0.0217(18) 0.0192(17)
F29 0.0458(17) 0.073(2) 0.056(2) -0.0045(18) -0.0189(15) 0.0235(16)
F30 0.0345(16) 0.078(3) 0.079(2) -0.003(2) -0.0135(16) 0.0037(16)
F31 0.049(2) 0.107(3) 0.083(3) -0.047(3) 0.0095(18) -0.008(2)
F32 0.0298(15) 0.113(3) 0.067(2) -0.015(2) -0.0097(15) -0.0076(17)
F33 0.0403(19) 0.110(4) 0.083(3) 0.034(3) 0.0045(18) 0.009(2)
F34 0.054(2) 0.068(3) 0.069(2) 0.015(2) -0.0023(18) -0.0171(17)
F35 0.054(2) 0.063(3) 0.124(4) 0.051(3) -0.023(2) -0.0063(18)
F36 0.100(3) 0.051(2) 0.088(3) 0.010(2) -0.020(2) -0.041(2)
F37 0.0316(14) 0.069(2) 0.0408(16) -0.0084(15) -0.0079(12) -0.0035(14)
F38 0.0360(14) 0.072(2) 0.0377(15) -0.0120(15) -0.0164(12) 0.0017(14)
F39 0.0429(16) 0.058(2) 0.0451(17) -0.0170(16) -0.0083(13) 0.0093(14)
F40 0.042(3) 0.093(9) 0.038(3) -0.007(4) -0.023(2) 0.009(3)
F40A 0.16(3) 0.072(11) 0.13(2) -0.056(14) -0.13(3) 0.065(14)
F41 0.059(6) 0.051(4) 0.059(5) -0.014(4) -0.042(5) 0.025(4)
F41A 0.104(15) 0.097(17) 0.14(2) 0.077(18) -0.093(16) -0.034(14)
F42 0.043(4) 0.062(6) 0.068(6) 0.021(5) -0.041(4) -0.020(3)
F42A 0.041(7) 0.22(3) 0.074(9) -0.045(12) -0.034(7) 0.071(12)
F43 0.0285(15) 0.073(3) 0.109(3) 0.023(2) -0.0252(17) -0.0124(15)
F44 0.059(2) 0.241(7) 0.071(3) 0.059(3) -0.034(2) -0.085(3)
F45 0.044(2) 0.098(4) 0.199(6) -0.063(4) 0.012(3) -0.038(2)
F46 0.0460(18) 0.042(2) 0.097(3) -0.0204(19) -0.0174(17) -0.0013(14)
F47 0.060(2) 0.055(2) 0.118(3) -0.029(2) -0.050(2) -0.0019(16)
F48 0.102(3) 0.036(2) 0.085(3) 0.004(2) -0.024(2) -0.0225(19)
F49 0.0556(19) 0.053(2) 0.065(2) -0.0219(18) -0.0187(16) -0.0107(15)
F50 0.0470(17) 0.079(2) 0.0496(18) -0.0297(18) -0.0129(14) -0.0040(15)
F51 0.060(2) 0.087(3) 0.081(2) -0.041(2) -0.0519(19) 0.0246(18)
F52 0.065(2) 0.053(2) 0.118(3) -0.023(2) -0.057(2) -0.0021(17)
F53 0.0349(18) 0.134(4) 0.113(3) -0.067(3) -0.0155(19) -0.021(2)
F54 0.072(2) 0.083(3) 0.095(3) 0.020(2) -0.063(2) -0.027(2)
C1 0.035(2) 0.039(3) 0.039(3) -0.005(2) -0.016(2) -0.011(2)
C2 0.031(2) 0.051(3) 0.034(3) -0.005(2) -0.0190(19) -0.006(2)
C3 0.031(2) 0.055(4) 0.035(3) -0.002(3) -0.021(2) -0.003(2)
C4 0.028(2) 0.047(3) 0.038(3) -0.004(3) -0.0199(19) 0.001(2)
C5 0.025(2) 0.049(3) 0.040(3) -0.004(3) -0.0205(19) -0.005(2)
C6 0.030(2) 0.038(3) 0.043(3) -0.004(2) -0.017(2) -0.009(2)
C7 0.025(2) 0.037(3) 0.046(3) -0.001(2) -0.0144(19) -0.0094(19)
C8 0.034(2) 0.028(3) 0.051(3) -0.005(2) -0.019(2) -0.0052(19)
C9 0.035(2) 0.034(3) 0.049(3) -0.010(2) -0.018(2) -0.003(2)
C10 0.037(2) 0.041(3) 0.051(3) -0.016(3) -0.020(2) -0.004(2)
C11 0.037(3) 0.044(3) 0.040(3) -0.012(3) -0.015(2) -0.003(2)
C12 0.036(3) 0.056(4) 0.042(3) -0.012(3) -0.015(2) 0.000(2)
C13 0.038(3) 0.051(4) 0.031(2) -0.004(3) -0.017(2) -0.007(2)
C14 0.035(2) 0.053(4) 0.030(2) 0.005(3) -0.0160(19) -0.007(2)
C15 0.039(3) 0.046(3) 0.033(3) 0.005(2) -0.021(2) -0.005(2)
C16 0.036(2) 0.043(3) 0.036(3) 0.008(3) -0.021(2) -0.005(2)
C17 0.033(2) 0.048(3) 0.049(3) 0.006(3) -0.023(2) -0.001(2)
C18 0.026(2) 0.045(3) 0.047(3) 0.000(3) -0.021(2) 0.006(2)
C19 0.024(2) 0.051(4) 0.044(3) -0.002(3) -0.021(2) 0.002(2)
C20 0.0181(19) 0.042(3) 0.042(3) -0.003(2) -0.0154(18) 0.0019(18)
C21 0.021(2) 0.036(3) 0.040(3) 0.005(2) -0.0178(18) -0.0033(18)
C22 0.0205(19) 0.037(3) 0.036(2) 0.003(2) -0.0112(18) -0.0026(18)
C23 0.022(2) 0.034(3) 0.037(3) 0.003(2) -0.0140(18) -0.0094(18)
C24 0.024(2) 0.034(3) 0.039(3) 0.000(2) -0.0104(18) -0.0017(18)
C25 0.027(2) 0.030(3) 0.046(3) 0.002(2) -0.0127(19) -0.0072(19)
C26 0.027(2) 0.031(3) 0.037(3) 0.001(2) -0.0148(19) 0.0039(18)
C27 0.038(2) 0.019(3) 0.035(2) 0.004(2) -0.0141(19) 0.0004(18)
C28 0.035(2) 0.026(3) 0.050(3) -0.005(2) -0.016(2) -0.0037(19)
C29 0.032(2) 0.038(3) 0.048(3) -0.017(3) -0.012(2) 0.005(2)
C30 0.040(3) 0.053(4) 0.040(3) -0.009(3) -0.013(2) -0.001(2)
C31 0.035(2) 0.055(4) 0.036(3) -0.008(3) -0.005(2) -0.002(2)
C32 0.034(2) 0.052(4) 0.043(3) -0.002(3) -0.013(2) -0.008(2)
C33 0.033(2) 0.053(4) 0.032(2) 0.003(3) -0.0087(19) -0.007(2)
C34 0.034(2) 0.054(4) 0.031(2) 0.008(3) -0.0120(19) -0.011(2)
C35 0.032(2) 0.054(4) 0.034(3) 0.014(3) -0.011(2) -0.004(2)
C36 0.040(3) 0.053(4) 0.042(3) 0.012(3) -0.021(2) -0.005(2)
C37 0.034(2) 0.042(3) 0.053(3) 0.008(3) -0.021(2) -0.002(2)
C38 0.037(3) 0.036(3) 0.056(3) 0.006(3) -0.022(2) -0.001(2)
C39 0.039(3) 0.030(3) 0.054(3) 0.008(3) -0.022(2) -0.001(2)
C40 0.030(2) 0.032(3) 0.049(3) -0.001(2) -0.019(2) 0.0065(19)
C41 0.024(2) 0.033(3) 0.044(3) -0.007(2) -0.0143(19) 0.0092(19)
C42 0.0196(19) 0.039(3) 0.042(3) -0.005(2) -0.0127(18) 0.0086(19)
C43 0.024(2) 0.034(3) 0.041(3) -0.001(2) -0.0116(19) 0.0032(19)
C44 0.0191(19) 0.038(3) 0.043(3) -0.004(2) -0.0109(18) 0.0007(18)
C45 0.023(2) 0.041(3) 0.031(2) -0.002(2) -0.0105(17) -0.0019(19)
C46 0.023(2) 0.036(3) 0.035(2) 0.003(2) -0.0111(18) -0.0012(19)
C47 0.026(2) 0.032(3) 0.030(2) 0.004(2) -0.0121(17) -0.0019(18)
C48 0.029(2) 0.023(3) 0.036(2) 0.005(2) -0.0160(18) 0.0060(18)
C49 0.027(2) 0.032(3) 0.037(2) -0.001(2) -0.0175(19) 0.0064(19)
C50 0.022(2) 0.038(3) 0.036(2) -0.002(2) -0.0143(18) 0.0072(18)
C51 0.030(2) 0.026(3) 0.038(3) -0.002(2) -0.0139(19) 0.0051(18)
C52 0.026(2) 0.032(3) 0.050(3) -0.012(2) -0.012(2) 0.0064(19)
C53 0.031(2) 0.047(3) 0.043(3) -0.009(3) -0.012(2) 0.003(2)
C54 0.030(2) 0.047(3) 0.038(3) -0.008(2) -0.007(2) 0.002(2)
C55 0.029(2) 0.044(3) 0.038(3) -0.003(2) -0.0090(19) -0.002(2)
C56 0.029(2) 0.049(3) 0.038(3) 0.002(3) -0.0078(19) -0.005(2)
C57 0.026(2) 0.045(3) 0.039(3) 0.008(3) -0.0071(19) -0.009(2)
C58 0.032(2) 0.048(3) 0.038(3) 0.009(3) -0.009(2) -0.009(2)
C59 0.031(2) 0.042(3) 0.052(3) 0.012(3) -0.016(2) -0.009(2)
C60 0.037(2) 0.033(3) 0.051(3) 0.005(3) -0.020(2) -0.006(2)
C61 0.036(2) 0.030(3) 0.062(4) 0.004(3) -0.021(2) -0.007(2)
C62 0.041(3) 0.029(3) 0.056(3) -0.002(3) -0.025(2) 0.001(2)
C63 0.031(2) 0.031(3) 0.049(3) -0.009(2) -0.016(2) 0.0039(19)
C64 0.030(2) 0.033(3) 0.043(3) -0.011(2) -0.017(2) 0.0094(19)
C65 0.026(2) 0.041(3) 0.039(3) -0.013(2) -0.0127(19) 0.0068(19)
C66 0.027(2) 0.040(3) 0.036(3) -0.013(2) -0.0112(19) 0.0073(19)
C67 0.021(2) 0.044(3) 0.036(3) -0.007(2) -0.0095(18) 0.0044(19)
C68 0.027(2) 0.043(3) 0.026(2) -0.005(2) -0.0149(17) 0.0043(19)
C69 0.029(2) 0.036(3) 0.032(2) -0.005(2) -0.0151(18) 0.0049(19)
C70 0.023(2) 0.037(3) 0.037(2) -0.001(2) -0.0158(18) 0.0028(19)
C71 0.021(2) 0.043(3) 0.042(3) -0.008(2) -0.0170(19) 0.0017(19)
C72 0.022(2) 0.038(3) 0.042(3) -0.004(3) -0.0159(19) -0.0006(19)
C73 0.0184(19) 0.037(3) 0.046(3) -0.007(2) -0.0128(19) 0.0007(18)
C74 0.019(2) 0.037(3) 0.043(3) -0.004(3) -0.0094(18) -0.0004(18)
C75 0.023(2) 0.045(3) 0.042(3) -0.008(3) -0.0117(19) 0.002(2)
C76 0.022(2) 0.046(3) 0.044(3) -0.001(3) -0.0120(19) -0.006(2)
C77 0.027(2) 0.039(3) 0.049(3) 0.001(3) -0.012(2) -0.007(2)
C78 0.028(2) 0.036(3) 0.063(4) 0.002(3) -0.017(2) -0.015(2)
C79 0.032(2) 0.039(3) 0.060(4) -0.003(3) -0.019(2) -0.010(2)
C80 0.034(2) 0.031(3) 0.055(3) -0.002(3) -0.017(2) -0.003(2)
C81 0.032(2) 0.033(3) 0.052(3) -0.013(3) -0.016(2) -0.001(2)
C82 0.029(2) 0.032(3) 0.047(3) -0.014(2) -0.016(2) 0.0012(19)
C83 0.027(2) 0.038(3) 0.040(3) -0.012(2) -0.0154(19) 0.0059(19)
C84 0.026(2) 0.044(3) 0.040(3) -0.009(2) -0.0152(19) 0.005(2)
C85 0.024(2) 0.039(3) 0.039(3) -0.007(2) -0.0136(18) -0.0006(19)
C86 0.030(2) 0.029(3) 0.048(3) -0.007(3) -0.016(2) 0.0015(19)
C87 0.028(2) 0.043(3) 0.048(3) -0.005(3) -0.015(2) -0.002(2)
C88 0.022(2) 0.038(3) 0.048(3) -0.005(3) -0.0152(19) -0.0047(19)
C89 0.043(3) 0.061(4) 0.054(4) 0.009(3) -0.026(3) 0.000(3)
C90 0.030(2) 0.045(4) 0.042(3) 0.003(3) -0.020(2) -0.001(2)
C91 0.039(3) 0.030(3) 0.057(3) 0.005(3) -0.020(2) -0.005(2)
C92 0.041(3) 0.035(3) 0.060(4) -0.014(3) -0.014(3) 0.002(2)
C93 0.055(3) 0.063(4) 0.054(4) -0.023(3) -0.017(3) -0.001(3)
C94 0.042(3) 0.073(5) 0.045(3) -0.006(3) -0.011(2) -0.013(3)
C95 0.051(3) 0.063(4) 0.060(4) 0.009(3) -0.030(3) -0.003(3)
C96 0.028(2) 0.047(3) 0.046(3) -0.003(3) -0.014(2) 0.005(2)
C97 0.034(2) 0.048(4) 0.038(3) 0.003(3) -0.014(2) 0.002(2)
C98 0.035(3) 0.054(4) 0.053(3) -0.010(3) -0.013(2) 0.010(2)
C99 0.040(3) 0.059(4) 0.036(3) -0.008(3) -0.010(2) 0.012(3)
C100 0.045(3) 0.057(4) 0.058(4) 0.008(3) -0.017(3) -0.004(3)
C101 0.029(2) 0.056(4) 0.036(3) -0.011(3) -0.012(2) 0.006(2)
C102 0.029(2) 0.051(4) 0.041(3) -0.004(3) -0.020(2) 0.002(2)
C103 0.033(3) 0.051(4) 0.056(4) -0.006(3) -0.015(2) -0.006(2)
C104 0.048(3) 0.032(3) 0.071(4) 0.000(3) -0.031(3) -0.005(2)
C105 0.039(3) 0.052(4) 0.050(3) -0.016(3) -0.020(2) 0.002(2)
C106 0.034(3) 0.044(4) 0.069(4) -0.015(3) -0.022(3) -0.002(2)
C107 0.066(9) 0.20(2) 0.057(9) -0.029(12) -0.047(7) -0.016(11)
C108 0.076(12) 0.118(17) 0.111(17) -0.053(15) -0.081(12) 0.010(12)
C109 0.083(9) 0.191(18) 0.122(13) -0.106(14) -0.056(10) 0.000(11)
C110 0.070(11) 0.20(3) 0.133(19) -0.07(2) -0.047(12) 0.025(14)
C111 0.14(2) 0.14(3) 0.081(16) -0.032(17) -0.076(16) -0.01(2)
C112 0.14(2) 0.13(2) 0.23(4) 0.04(3) -0.17(3) -0.04(2)
C113 0.037(9) 0.103(18) 0.21(3) 0.077(19) -0.059(13) -0.038(10)
C114 0.43(6) 0.106(17) 0.25(4) 0.00(2) -0.32(5) -0.02(3)
C115 0.083(11) 0.126(18) 0.092(13) -0.031(13) -0.012(10) -0.050(11)
C116 0.126(17) 0.120(18) 0.17(2) -0.066(18) -0.100(18) 0.018(14)
C117 0.067(13) 0.15(2) 0.114(19) -0.040(18) -0.038(13) -0.018(14)
C118 0.034(9) 0.21(3) 0.13(2) -0.06(2) -0.012(11) 0.003(13)
C119 0.074(17) 0.12(3) 0.09(2) -0.032(19) -0.042(15) 0.029(16)
C120 0.045(12) 0.16(3) 0.069(15) -0.033(19) -0.019(11) -0.019(15)
C121 0.088(12) 0.149(19) 0.083(12) 0.000(12) -0.019(10) -0.009(12)
C122 0.106(18) 0.088(17) 0.12(2) -0.026(16) -0.083(16) 0.031(14)
C123 0.074(17) 0.22(4) 0.028(11) -0.009(16) 0.016(11) 0.01(2)
C124 0.036(9) 0.20(3) 0.15(2) -0.11(2) -0.007(11) 0.009(12)
C125 0.097(16) 0.109(18) 0.110(18) -0.029(14) -0.057(14) 0.007(13)
C126 0.067(10) 0.108(16) 0.17(2) -0.039(15) -0.037(12) -0.004(9)
C127 0.15(3) 0.063(14) 0.11(2) -0.022(15) -0.076(19) -0.028(15)
C128 0.041(16) 0.41(9) 0.70(15) -0.46(10) -0.14(4) 0.11(3)
C129 0.14(3) 0.07(2) 0.080(19) -0.016(16) 0.064(19) 0.006(17)

loop_
_atom_type_symbol
_atom_type_description
_atom_type_scat_dispersion_real
_atom_type_scat_dispersion_imag
_atom_type_scat_source
C C 0.0033 0.0016 'International Tables Vol C Tables 4.2.6.8 and 6.1.1.4'
F F 0.0171 0.0103 'International Tables Vol C Tables 4.2.6.8 and 6.1.1.4'
H H 0.0000 0.0000 'International Tables Vol C Tables 4.2.6.8 and 6.1.1.4'

loop_
_geom_angle_atom_site_label_1
_geom_angle_atom_site_label_2
_geom_angle_atom_site_label_3
_geom_angle
_geom_angle_site_symmetry_1
_geom_angle_site_symmetry_3
_geom_angle_publ_flag
F40A F40 C102 59.4(8) . . ?
F40A F40 F41A 110.3(13) . . ?
C102 F40 F41A 57.1(9) . . ?
F40 F40A F42 129.6(12) . . ?
F40 F40A C102 68.8(11) . . ?
F42 F40A C102 64.7(9) . . ?
F41A F41 F42A 129.5(16) . . ?
F41A F41 C102 67.3(11) . . ?
F42A F41 C102 64.3(8) . . ?
F41 F41A C102 66.4(11) . . ?
F41 F41A F40 121.4(16) . . ?
C102 F41A F40 60.0(9) . . ?
F40A F42 F42A 117.2(13) . . ?
F40A F42 C102 57.8(8) . . ?
F42A F42 C102 62.9(8) . . ?
F41 F42A F42 110.9(10) . . ?
F41 F42A C102 58.8(8) . . ?
F42 F42A C102 59.8(7) . . ?
C6 C1 C2 118.4(4) . . ?
C6 C1 C10 118.1(5) . . ?
C2 C1 C10 120.7(4) . . ?
C3 C2 C13 117.1(5) . . ?
C3 C2 C1 120.9(4) . . ?
C13 C2 C1 119.1(4) . . ?
C16 C3 C2 121.2(4) . . ?
C16 C3 C4 118.5(5) . . ?
C2 C3 C4 117.3(5) . . ?
C5 C4 C3 122.2(4) . . ?
C5 C4 C19 108.6(4) . . ?
C3 C4 C19 120.9(5) . . ?
C4 C5 C6 120.6(5) . . ?
C4 C5 C21 110.8(4) . . ?
C6 C5 C21 124.1(4) . . ?
C7 C6 C5 116.5(4) . . ?
C7 C6 C1 119.1(4) . . ?
C5 C6 C1 120.3(5) . . ?
C8 C7 C6 121.2(5) . . ?
C8 C7 C23 110.0(4) . . ?
C6 C7 C23 118.7(4) . . ?
C9 C8 C7 120.9(5) . . ?
C9 C8 C25 125.1(4) . . ?
C7 C8 C25 108.9(4) . . ?
C8 C9 C10 120.4(4) . . ?
C8 C9 C28 116.2(4) . . ?
C10 C9 C28 120.9(4) . . ?
C9 C10 C1 119.8(5) . . ?
C9 C10 C11 120.3(4) . . ?
C1 C10 C11 117.2(5) . . ?
C12 C11 C10 120.9(5) . . ?
C12 C11 C30 110.8(4) . . ?
C10 C11 C30 124.8(5) . . ?
C11 C12 C13 123.2(5) . . ?
C11 C12 C32 112.8(4) . . ?
C13 C12 C32 121.0(5) . . ?
C14 C13 C12 118.6(5) . . ?
C14 C13 C2 119.9(5) . . ?
C12 C13 C2 118.3(5) . . ?
C13 C14 C15 122.5(5) . . ?
C13 C14 C34 119.6(4) . . ?
C15 C14 C34 108.3(5) . . ?
C16 C15 C14 119.8(5) . . ?
C16 C15 C36 125.4(5) . . ?
C14 C15 C36 109.3(4) . . ?
C15 C16 C3 119.1(5) . . ?
C15 C16 C17 116.3(5) . . ?
C3 C16 C17 122.2(5) . . ?
C18 C17 C16 113.1(5) . . ?
C18 C17 C89 108.9(4) . . ?
C16 C17 C89 112.0(4) . . ?
C18 C17 C38 100.1(4) . . ?
C16 C17 C38 106.6(4) . . ?
C89 C17 C38 115.7(5) . . ?
C19 C18 C40 118.1(5) . . ?
C19 C18 C17 121.9(5) . . ?
C40 C18 C17 111.4(5) . . ?
C18 C19 C20 121.6(5) . . ?
C18 C19 C4 119.5(5) . . ?
C20 C19 C4 108.0(5) . . ?
C42 C20 C19 119.0(5) . . ?
C42 C20 C21 122.9(4) . . ?
C19 C20 C21 109.7(4) . . ?
C20 C21 C22 111.4(4) . . ?
C20 C21 C5 100.6(4) . . ?
C22 C21 C5 109.7(3) . . ?
C20 C21 C90 114.5(4) . . ?
C22 C21 C90 110.3(4) . . ?
C5 C21 C90 109.9(4) . . ?
C23 C22 C44 119.4(4) . . ?
C23 C22 C21 115.6(4) . . ?
C44 C22 C21 123.1(4) . . ?
C22 C23 C24 121.1(4) . . ?
C22 C23 C7 125.0(4) . . ?
C24 C23 C7 107.5(4) . . ?
C46 C24 C23 119.8(4) . . ?
C46 C24 C25 124.1(4) . . ?
C23 C24 C25 111.8(4) . . ?
C24 C25 C26 108.3(4) . . ?
C24 C25 C91 109.3(4) . . ?
C26 C25 C91 116.4(4) . . ?
C24 C25 C8 99.3(4) . . ?
C26 C25 C8 107.4(4) . . ?
C91 C25 C8 114.6(4) . . ?
C27 C26 C48 119.3(4) . . ?
C27 C26 C25 116.4(4) . . ?
C48 C26 C25 122.2(4) . . ?
C26 C27 C51 119.8(4) . . ?
C26 C27 C28 125.7(4) . . ?
C51 C27 C28 109.2(4) . . ?
C29 C28 C9 112.3(4) . . ?
C29 C28 C27 101.7(4) . . ?
C9 C28 C27 107.9(4) . . ?
C29 C28 C92 108.2(4) . . ?
C9 C28 C92 111.5(4) . . ?
C27 C28 C92 114.9(4) . . ?
C52 C29 C30 121.3(5) . . ?
C52 C29 C28 110.3(4) . . ?
C30 C29 C28 124.8(4) . . ?
C29 C30 C31 111.6(4) . . ?
C29 C30 C11 105.8(4) . . ?
C31 C30 C11 99.7(4) . . ?
C29 C30 C93 112.6(5) . . ?
C31 C30 C93 109.6(4) . . ?
C11 C30 C93 116.9(4) . . ?
C54 C31 C30 123.8(5) . . ?
C54 C31 C32 122.2(5) . . ?
C30 C31 C32 109.7(4) . . ?
C33 C32 C31 111.3(4) . . ?
C33 C32 C12 110.3(4) . . ?
C31 C32 C12 98.7(4) . . ?
C33 C32 C94 109.6(5) . . ?
C31 C32 C94 115.1(4) . . ?
C12 C32 C94 111.5(4) . . ?
C34 C33 C56 117.5(5) . . ?
C34 C33 C32 116.2(4) . . ?
C56 C33 C32 124.6(5) . . ?
C35 C34 C33 122.0(5) . . ?
C35 C34 C14 109.0(4) . . ?
C33 C34 C14 121.7(5) . . ?
C58 C35 C34 120.4(5) . . ?
C58 C35 C36 122.8(5) . . ?
C34 C35 C36 111.6(5) . . ?
C37 C36 C35 109.7(4) . . ?
C37 C36 C95 114.2(5) . . ?
C35 C36 C95 109.9(4) . . ?
C37 C36 C15 107.5(4) . . ?
C35 C36 C15 99.9(4) . . ?
C95 C36 C15 114.7(4) . . ?
C38 C37 C60 118.7(5) . . ?
C38 C37 C36 117.1(5) . . ?
C60 C37 C36 122.3(4) . . ?
C37 C38 C39 121.0(5) . . ?
C37 C38 C17 125.4(5) . . ?
C39 C38 C17 109.1(4) . . ?
C62 C39 C38 121.0(5) . . ?
C62 C39 C40 122.5(5) . . ?
C38 C39 C40 109.4(4) . . ?
C41 C40 C18 120.0(5) . . ?
C41 C40 C39 120.1(4) . . ?
C18 C40 C39 108.8(5) . . ?
C40 C41 C42 121.3(4) . . ?
C40 C41 C64 119.1(4) . . ?
C42 C41 C64 109.1(4) . . ?
C20 C42 C41 119.0(4) . . ?
C20 C42 C43 123.8(5) . . ?
C41 C42 C43 109.6(4) . . ?
C44 C43 C42 111.1(4) . . ?
C44 C43 C96 113.8(4) . . ?
C42 C43 C96 109.7(3) . . ?
C44 C43 C65 107.6(3) . . ?
C42 C43 C65 100.5(4) . . ?
C96 C43 C65 113.3(4) . . ?
C22 C44 C45 118.7(4) . . ?
C22 C44 C43 121.9(4) . . ?
C45 C44 C43 117.4(4) . . ?
C46 C45 C44 120.4(4) . . ?
C46 C45 C67 111.0(4) . . ?
C44 C45 C67 124.8(4) . . ?
C24 C46 C45 120.3(4) . . ?
C24 C46 C47 121.7(4) . . ?
C45 C46 C47 113.9(4) . . ?
C46 C47 C68 99.2(3) . . ?
C46 C47 C97 113.0(4) . . ?
C68 C47 C97 112.0(4) . . ?
C46 C47 C48 108.7(4) . . ?
C68 C47 C48 112.0(4) . . ?
C97 C47 C48 111.3(4) . . ?
C26 C48 C49 119.9(4) . . ?
C26 C48 C47 120.0(4) . . ?
C49 C48 C47 119.3(4) . . ?
C50 C49 C48 119.8(4) . . ?
C50 C49 C70 118.3(4) . . ?
C48 C49 C70 121.2(4) . . ?
C51 C50 C49 118.0(4) . . ?
C51 C50 C73 115.4(4) . . ?
C49 C50 C73 122.2(4) . . ?
C50 C51 C27 122.6(4) . . ?
C50 C51 C52 124.0(5) . . ?
C27 C51 C52 107.4(4) . . ?
C29 C52 C53 125.3(5) . . ?
C29 C52 C51 110.7(4) . . ?
C53 C52 C51 121.6(4) . . ?
C52 C53 C74 109.2(4) . . ?
C52 C53 C54 111.4(4) . . ?
C74 C53 C54 101.9(4) . . ?
C52 C53 C98 107.1(4) . . ?
C74 C53 C98 112.7(4) . . ?
C54 C53 C98 114.5(4) . . ?
C31 C54 C53 121.7(5) . . ?
C31 C54 C55 125.3(5) . . ?
C53 C54 C55 108.8(4) . . ?
C75 C55 C56 106.1(4) . . ?
C75 C55 C54 100.5(4) . . ?
C56 C55 C54 111.1(4) . . ?
C75 C55 C99 116.1(4) . . ?
C56 C55 C99 110.6(4) . . ?
C54 C55 C99 111.9(4) . . ?
C57 C56 C33 119.3(4) . . ?
C57 C56 C55 118.6(4) . . ?
C33 C56 C55 120.3(5) . . ?
C58 C57 C56 121.6(5) . . ?
C58 C57 C77 111.1(5) . . ?
C56 C57 C77 123.9(4) . . ?
C35 C58 C57 118.8(5) . . ?
C35 C58 C59 122.7(4) . . ?
C57 C58 C59 114.1(4) . . ?
C58 C59 C78 98.6(4) . . ?
C58 C59 C60 108.1(4) . . ?
C78 C59 C60 110.3(4) . . ?
C58 C59 C100 112.1(5) . . ?
C78 C59 C100 113.1(4) . . ?
C60 C59 C100 113.7(4) . . ?
C61 C60 C37 119.6(5) . . ?
C61 C60 C59 120.6(4) . . ?
C37 C60 C59 119.0(5) . . ?
C60 C61 C62 121.6(4) . . ?
C60 C61 C80 121.0(4) . . ?
C62 C61 C80 116.8(5) . . ?
C39 C62 C61 117.0(5) . . ?
C39 C62 C63 117.5(5) . . ?
C61 C62 C63 121.8(4) . . ?
C64 C63 C82 115.7(5) . . ?
C64 C63 C62 119.2(4) . . ?
C82 C63 C62 120.2(4) . . ?
C65 C64 C63 122.8(4) . . ?
C65 C64 C41 109.3(4) . . ?
C63 C64 C41 121.6(5) . . ?
C66 C65 C64 120.7(4) . . ?
C66 C65 C43 124.8(5) . . ?
C64 C65 C43 109.5(4) . . ?
C65 C66 C83 117.6(5) . . ?
C65 C66 C67 118.4(4) . . ?
C83 C66 C67 122.3(4) . . ?
C66 C67 C45 107.9(4) . . ?
C66 C67 C68 111.0(4) . . ?
C45 C67 C68 99.2(4) . . ?
C66 C67 C101 113.1(4) . . ?
C45 C67 C101 114.4(4) . . ?
C68 C67 C101 110.4(4) . . ?
C69 C68 C47 123.1(4) . . ?
C69 C68 C67 122.0(4) . . ?
C47 C68 C67 112.2(4) . . ?
C68 C69 C84 122.7(4) . . ?
C68 C69 C70 121.6(4) . . ?
C84 C69 C70 111.7(4) . . ?
C49 C70 C71 109.6(4) . . ?
C49 C70 C69 112.2(4) . . ?
C71 C70 C69 99.4(4) . . ?
C49 C70 C102 110.2(4) . . ?
C71 C70 C102 109.7(4) . . ?
C69 C70 C102 115.1(4) . . ?
C85 C71 C72 121.7(5) . . ?
C85 C71 C70 111.6(4) . . ?
C72 C71 C70 123.7(4) . . ?
C88 C72 C73 119.9(4) . . ?
C88 C72 C71 119.4(4) . . ?
C73 C72 C71 118.0(5) . . ?
C74 C73 C72 117.3(5) . . ?
C74 C73 C50 120.1(4) . . ?
C72 C73 C50 118.4(4) . . ?
C75 C74 C73 122.2(4) . . ?
C75 C74 C53 109.9(4) . . ?
C73 C74 C53 124.7(5) . . ?
C76 C75 C74 119.6(5) . . ?
C76 C75 C55 125.2(5) . . ?
C74 C75 C55 111.9(4) . . ?
C75 C76 C88 119.6(5) . . ?
C75 C76 C77 118.5(5) . . ?
C88 C76 C77 120.6(5) . . ?
C76 C77 C57 106.8(4) . . ?
C76 C77 C78 111.5(4) . . ?
C57 C77 C78 99.4(4) . . ?
C76 C77 C103 113.9(4) . . ?
C57 C77 C103 114.1(4) . . ?
C78 C77 C103 110.2(4) . . ?
C79 C78 C77 122.5(5) . . ?
C79 C78 C59 122.8(5) . . ?
C77 C78 C59 112.3(5) . . ?
C78 C79 C87 121.6(5) . . ?
C78 C79 C80 122.2(5) . . ?
C87 C79 C80 110.8(4) . . ?
C81 C80 C61 111.2(4) . . ?
C81 C80 C79 100.8(4) . . ?
C61 C80 C79 112.4(4) . . ?
C81 C80 C104 109.4(4) . . ?
C61 C80 C104 108.6(4) . . ?
C79 C80 C104 114.3(4) . . ?
C86 C81 C82 120.1(5) . . ?
C86 C81 C80 112.2(4) . . ?
C82 C81 C80 124.5(4) . . ?
C83 C82 C63 120.7(4) . . ?
C83 C82 C81 121.1(4) . . ?
C63 C82 C81 115.6(5) . . ?
C82 C83 C66 122.1(4) . . ?
C82 C83 C84 119.1(4) . . ?
C66 C83 C84 118.0(4) . . ?
C85 C84 C105 111.0(4) . . ?
C85 C84 C69 99.3(4) . . ?
C105 C84 C69 117.3(4) . . ?
C85 C84 C83 108.6(4) . . ?
C105 C84 C83 109.4(4) . . ?
C69 C84 C83 110.7(4) . . ?
C71 C85 C86 120.1(5) . . ?
C71 C85 C84 114.8(5) . . ?
C86 C85 C84 121.1(4) . . ?
C81 C86 C85 120.3(5) . . ?
C81 C86 C87 114.3(5) . . ?
C85 C86 C87 121.1(4) . . ?
C86 C87 C79 99.9(4) . . ?
C86 C87 C88 109.0(4) . . ?
C79 C87 C88 111.5(4) . . ?
C86 C87 C106 112.3(4) . . ?
C79 C87 C106 116.2(4) . . ?
C88 C87 C106 107.7(4) . . ?
C76 C88 C72 120.7(5) . . ?
C76 C88 C87 119.1(5) . . ?
C72 C88 C87 119.3(4) . . ?
F1 C89 F3 109.8(6) . . ?
F1 C89 F2 107.7(5) . . ?
F3 C89 F2 105.9(5) . . ?
F1 C89 C17 111.5(5) . . ?
F3 C89 C17 113.1(4) . . ?
F2 C89 C17 108.4(5) . . ?
F6 C90 F5 109.2(4) . . ?
F6 C90 F4 109.0(4) . . ?
F5 C90 F4 106.6(4) . . ?
F6 C90 C21 112.6(4) . . ?
F5 C90 C21 110.2(4) . . ?
F4 C90 C21 109.0(4) . . ?
F7 C91 F8 106.7(4) . . ?
F7 C91 F9 108.6(4) . . ?
F8 C91 F9 105.7(4) . . ?
F7 C91 C25 113.7(4) . . ?
F8 C91 C25 111.1(4) . . ?
F9 C91 C25 110.7(4) . . ?
F11 C92 F12 105.9(4) . . ?
F11 C92 F10 109.6(4) . . ?
F12 C92 F10 106.8(5) . . ?
F11 C92 C28 110.6(4) . . ?
F12 C92 C28 112.3(4) . . ?
F10 C92 C28 111.4(4) . . ?
F14 C93 F15 108.3(5) . . ?
F14 C93 F13 105.0(5) . . ?
F15 C93 F13 107.0(5) . . ?
F14 C93 C30 112.7(5) . . ?
F15 C93 C30 112.6(5) . . ?
F13 C93 C30 110.8(5) . . ?
F17 C94 F18 108.0(5) . . ?
F17 C94 F16 106.1(5) . . ?
F18 C94 F16 107.7(5) . . ?
F17 C94 C32 113.4(5) . . ?
F18 C94 C32 111.4(4) . . ?
F16 C94 C32 110.0(5) . . ?
F19 C95 F20 107.0(6) . . ?
F19 C95 F21 106.5(5) . . ?
F20 C95 F21 108.0(4) . . ?
F19 C95 C36 110.9(4) . . ?
F20 C95 C36 113.3(5) . . ?
F21 C95 C36 110.8(5) . . ?
F24 C96 F23 107.8(4) . . ?
F24 C96 F22 107.4(4) . . ?
F23 C96 F22 106.6(4) . . ?
F24 C96 C43 110.8(4) . . ?
F23 C96 C43 113.1(4) . . ?
F22 C96 C43 110.8(4) . . ?
F26 C97 F25 108.6(5) . . ?
F26 C97 F27 108.5(4) . . ?
F25 C97 F27 104.6(4) . . ?
F26 C97 C47 112.6(4) . . ?
F25 C97 C47 111.2(4) . . ?
F27 C97 C47 110.9(4) . . ?
F29 C98 F28 109.5(5) . . ?
F29 C98 F30 106.1(4) . . ?
F28 C98 F30 107.7(4) . . ?
F29 C98 C53 111.3(4) . . ?
F28 C98 C53 110.3(4) . . ?
F30 C98 C53 111.8(5) . . ?
F32 C99 F31 108.1(4) . . ?
F32 C99 F33 106.7(5) . . ?
F31 C99 F33 107.3(5) . . ?
F32 C99 C55 112.5(4) . . ?
F31 C99 C55 110.6(5) . . ?
F33 C99 C55 111.4(4) . . ?
F36 C100 F34 105.9(5) . . ?
F36 C100 F35 108.1(6) . . ?
F34 C100 F35 107.7(5) . . ?
F36 C100 C59 112.5(5) . . ?
F34 C100 C59 111.9(5) . . ?
F35 C100 C59 110.5(5) . . ?
F37 C101 F38 107.2(4) . . ?
F37 C101 F39 107.4(4) . . ?
F38 C101 F39 106.9(4) . . ?
F37 C101 C67 112.0(4) . . ?
F38 C101 C67 111.5(3) . . ?
F39 C101 C67 111.6(4) . . ?
F40A C102 F41 132.0(7) . . ?
F40A C102 F41A 108.8(15) . . ?
F41 C102 F41A 46.4(12) . . ?
F40A C102 F42 57.5(13) . . ?
F41 C102 F42 107.1(6) . . ?
F41A C102 F42 134.8(7) . . ?
F40A C102 F40 51.8(12) . . ?
F41 C102 F40 105.8(7) . . ?
F41A C102 F40 62.9(13) . . ?
F42 C102 F40 106.9(7) . . ?
F40A C102 F42A 111.6(15) . . ?
F41 C102 F42A 57.0(10) . . ?
F41A C102 F42A 102.2(16) . . ?
F42 C102 F42A 57.3(11) . . ?
F40 C102 F42A 142.3(7) . . ?
F40A C102 C70 114.1(6) . . ?
F41 C102 C70 113.8(5) . . ?
F41A C102 C70 113.3(6) . . ?
F42 C102 C70 111.3(5) . . ?
F40 C102 C70 111.5(4) . . ?
F42A C102 C70 106.2(6) . . ?
F44 C103 F45 108.2(6) . . ?
F44 C103 F43 107.7(5) . . ?
F45 C103 F43 106.0(5) . . ?
F44 C103 C77 111.9(4) . . ?
F45 C103 C77 112.3(5) . . ?
F43 C103 C77 110.5(5) . . ?
F47 C104 F48 108.0(5) . . ?
F47 C104 F46 106.9(5) . . ?
F48 C104 F46 105.9(4) . . ?
F47 C104 C80 113.7(4) . . ?
F48 C104 C80 112.3(5) . . ?
F46 C104 C80 109.6(4) . . ?
F49 C105 F50 107.3(4) . . ?
F49 C105 F51 107.3(4) . . ?
F50 C105 F51 107.4(5) . . ?
F49 C105 C84 111.3(5) . . ?
F50 C105 C84 112.0(4) . . ?
F51 C105 C84 111.2(4) . . ?
F52 C106 F54 108.8(5) . . ?
F52 C106 F53 107.7(5) . . ?
F54 C106 F53 105.4(5) . . ?
F52 C106 C87 113.1(4) . . ?
F54 C106 C87 109.9(5) . . ?
F53 C106 C87 111.5(4) . . ?
C113 C107 C108 128.1(18) . . ?
C113 C107 C114 50.9(19) . . ?
C108 C107 C114 173.0(16) . . ?
C113 C107 C112 113(2) . . ?
C108 C107 C112 117(2) . . ?
C114 C107 C112 67(2) . . ?
C107 C108 C109 136(2) . . ?
C120 C109 C108 161(2) . . ?
C120 C109 C116 98(2) . . ?
C108 C109 C116 101.1(16) . . ?
C120 C109 C110 67.4(16) . . ?
C108 C109 C110 93.5(19) . . ?
C116 C109 C110 163.3(17) . . ?
C111 C110 C109 125(2) . . ?
C111 C110 C120 175(2) . . ?
C109 C110 C120 50.5(15) . . ?
C112 C111 C110 153(4) . . ?
C111 C112 C115 154(4) . . ?
C111 C112 C107 95(3) . . ?
C115 C112 C107 105(3) . . ?
C111 C112 C114 145(4) . . ?
C115 C112 C114 51(2) . . ?
C107 C112 C114 53.4(19) . . ?
C107 C113 C114 79.1(18) . . ?
C113 C114 C115 141(2) . . ?
C113 C114 C107 50.1(16) . . ?
C115 C114 C107 97.3(18) . . ?
C113 C114 C112 106(2) . . ?
C115 C114 C112 37.2(15) . . ?
C107 C114 C112 60.1(15) . . ?
C112 C115 C114 91(2) . . ?
C117 C116 C109 133(2) . . ?
C121 C117 C116 122(2) . . ?
C121 C117 C118 119(3) . . ?
C116 C117 C118 120(2) . . ?
C119 C118 C117 113(3) . . ?
C119 C118 C122 136(2) . . ?
C117 C118 C122 111(2) . . ?
C119 C118 C127 97(2) . . ?
C117 C118 C127 150(3) . . ?
C122 C118 C127 38.9(15) . . ?
C119 C118 C126 70.5(19) . . ?
C117 C118 C126 150.8(19) . . ?
C122 C118 C126 74(2) . . ?
C127 C118 C126 42.2(14) . . ?
C119 C118 C125 78(2) . . ?
C117 C118 C125 105.5(16) . . ?
C122 C118 C125 94(2) . . ?
C127 C118 C125 81.5(17) . . ?
C126 C118 C125 45.6(12) . . ?
C118 C119 C120 126(3) . . ?
C118 C119 C126 63(2) . . ?
C120 C119 C126 151(2) . . ?
C109 C120 C119 131(2) . . ?
C109 C120 C110 62.0(18) . . ?
C119 C120 C110 167(2) . . ?
C127 C122 C123 128(3) . . ?
C127 C122 C118 71(3) . . ?
C123 C122 C118 88.2(18) . . ?
C127 C122 C126 30.3(19) . . ?
C123 C122 C126 98.5(16) . . ?
C118 C122 C126 55.9(15) . . ?
C124 C123 C122 111(2) . . ?
C123 C124 C125 117.2(19) . . ?
C123 C124 C128 140(3) . . ?
C125 C124 C128 103(4) . . ?
C126 C125 C124 112(2) . . ?
C126 C125 C129 127(2) . . ?
C124 C125 C129 120(2) . . ?
C126 C125 C118 57.7(14) . . ?
C124 C125 C118 78.8(15) . . ?
C129 C125 C118 142(2) . . ?
C127 C126 C125 125(3) . . ?
C127 C126 C118 63.8(19) . . ?
C125 C126 C118 76.7(15) . . ?
C127 C126 C119 94.6(19) . . ?
C125 C126 C119 82.9(17) . . ?
C118 C126 C119 46.2(15) . . ?
C127 C126 C122 26.5(18) . . ?
C125 C126 C122 98.4(16) . . ?
C118 C126 C122 50.2(15) . . ?
C119 C126 C122 93.1(16) . . ?
C122 C127 C126 123(3) . . ?
C122 C127 C118 70(2) . . ?
C126 C127 C118 74(2) . . ?

loop_
_geom_bond_atom_site_label_1
_geom_bond_atom_site_label_2
_geom_bond_distance
_geom_bond_site_symmetry_2
_geom_bond_publ_flag
F1 C89 1.307(8) . ?
F2 C89 1.338(7) . ?
F3 C89 1.316(7) . ?
F4 C90 1.341(5) . ?
F5 C90 1.334(6) . ?
F6 C90 1.299(6) . ?
F7 C91 1.326(5) . ?
F8 C91 1.332(6) . ?
F9 C91 1.343(6) . ?
F10 C92 1.335(6) . ?
F11 C92 1.323(6) . ?
F12 C92 1.333(7) . ?
F13 C93 1.347(7) . ?
F14 C93 1.316(7) . ?
F15 C93 1.344(7) . ?
F16 C94 1.337(7) . ?
F17 C94 1.314(7) . ?
F18 C94 1.329(6) . ?
F19 C95 1.325(7) . ?
F20 C95 1.327(7) . ?
F21 C95 1.336(8) . ?
F22 C96 1.336(6) . ?
F23 C96 1.323(6) . ?
F24 C96 1.318(6) . ?
F25 C97 1.328(7) . ?
F26 C97 1.304(6) . ?
F27 C97 1.336(6) . ?
F28 C98 1.323(7) . ?
F29 C98 1.311(7) . ?
F30 C98 1.338(7) . ?
F31 C99 1.309(7) . ?
F32 C99 1.300(6) . ?
F33 C99 1.317(7) . ?
F34 C100 1.305(7) . ?
F35 C100 1.334(7) . ?
F36 C100 1.307(7) . ?
F37 C101 1.321(6) . ?
F38 C101 1.332(5) . ?
F39 C101 1.334(6) . ?
F40 F40A 1.13(2) . ?
F40 C102 1.341(8) . ?
F40 F41A 1.38(3) . ?
F40A F42 1.23(2) . ?
F40A C102 1.238(12) . ?
F41 F41A 1.02(3) . ?
F41 F42A 1.27(2) . ?
F41 C102 1.292(9) . ?
F41A C102 1.300(15) . ?
F42 F42A 1.29(2) . ?
F42 C102 1.322(7) . ?
F42A C102 1.361(13) . ?
F43 C103 1.332(6) . ?
F44 C103 1.271(7) . ?
F45 C103 1.276(7) . ?
F46 C104 1.354(7) . ?
F47 C104 1.315(6) . ?
F48 C104 1.332(7) . ?
F49 C105 1.318(7) . ?
F50 C105 1.332(6) . ?
F51 C105 1.343(6) . ?
F52 C106 1.299(6) . ?
F53 C106 1.329(7) . ?
F54 C106 1.324(7) . ?
C1 C6 1.435(7) . ?
C1 C2 1.449(7) . ?
C1 C10 1.452(7) . ?
C2 C3 1.439(7) . ?
C2 C13 1.442(7) . ?
C3 C16 1.431(8) . ?
C3 C4 1.441(7) . ?
C4 C5 1.379(7) . ?
C4 C19 1.472(7) . ?
C5 C6 1.422(7) . ?
C5 C21 1.540(7) . ?
C6 C7 1.416(7) . ?
C7 C8 1.395(6) . ?
C7 C23 1.450(7) . ?
C8 C9 1.379(7) . ?
C8 C25 1.568(7) . ?
C9 C10 1.418(8) . ?
C9 C28 1.522(6) . ?
C10 C11 1.457(8) . ?
C11 C12 1.357(8) . ?
C11 C30 1.541(7) . ?
C12 C13 1.436(7) . ?
C12 C32 1.551(7) . ?
C13 C14 1.375(8) . ?
C14 C15 1.413(8) . ?
C14 C34 1.477(7) . ?
C15 C16 1.390(7) . ?
C15 C36 1.570(8) . ?
C16 C17 1.512(8) . ?
C17 C18 1.512(8) . ?
C17 C89 1.548(7) . ?
C17 C38 1.576(7) . ?
C18 C19 1.373(8) . ?
C18 C40 1.408(7) . ?
C19 C20 1.417(7) . ?
C20 C42 1.384(7) . ?
C20 C21 1.517(7) . ?
C21 C22 1.537(6) . ?
C21 C90 1.558(6) . ?
C22 C23 1.374(7) . ?
C22 C44 1.415(7) . ?
C23 C24 1.400(6) . ?
C24 C46 1.373(7) . ?
C24 C25 1.512(7) . ?
C25 C26 1.548(6) . ?
C25 C91 1.561(8) . ?
C26 C27 1.372(7) . ?
C26 C48 1.413(7) . ?
C27 C51 1.401(7) . ?
C27 C28 1.541(7) . ?
C28 C29 1.513(7) . ?
C28 C92 1.546(7) . ?
C29 C52 1.347(7) . ?
C29 C30 1.492(8) . ?
C30 C31 1.531(8) . ?
C30 C93 1.582(8) . ?
C31 C54 1.331(7) . ?
C31 C32 1.534(7) . ?
C32 C33 1.504(8) . ?
C32 C94 1.554(8) . ?
C33 C34 1.403(7) . ?
C33 C56 1.406(7) . ?
C34 C35 1.378(8) . ?
C35 C58 1.374(7) . ?
C35 C36 1.526(7) . ?
C36 C37 1.508(8) . ?
C36 C95 1.552(8) . ?
C37 C38 1.378(7) . ?
C37 C60 1.446(7) . ?
C38 C39 1.417(8) . ?
C39 C62 1.410(7) . ?
C39 C40 1.436(7) . ?
C40 C41 1.381(7) . ?
C41 C42 1.400(7) . ?
C41 C64 1.442(6) . ?
C42 C43 1.530(7) . ?
C43 C44 1.526(7) . ?
C43 C96 1.540(7) . ?
C43 C65 1.549(7) . ?
C44 C45 1.417(6) . ?
C45 C46 1.385(7) . ?
C45 C67 1.538(7) . ?
C46 C47 1.516(5) . ?
C47 C68 1.527(7) . ?
C47 C97 1.534(7) . ?
C47 C48 1.538(6) . ?
C48 C49 1.419(7) . ?
C49 C50 1.408(7) . ?
C49 C70 1.519(7) . ?
C50 C51 1.371(7) . ?
C50 C73 1.502(7) . ?
C51 C52 1.468(7) . ?
C52 C53 1.466(7) . ?
C53 C74 1.505(7) . ?
C53 C54 1.514(7) . ?
C53 C98 1.565(7) . ?
C54 C55 1.525(8) . ?
C55 C75 1.521(7) . ?
C55 C56 1.524(7) . ?
C55 C99 1.581(7) . ?
C56 C57 1.405(8) . ?
C57 C58 1.388(7) . ?
C57 C77 1.534(7) . ?
C58 C59 1.513(8) . ?
C59 C78 1.546(7) . ?
C59 C60 1.551(7) . ?
C59 C100 1.554(9) . ?
C60 C61 1.394(8) . ?
C61 C62 1.426(7) . ?
C61 C80 1.512(7) . ?
C62 C63 1.461(8) . ?
C63 C64 1.419(7) . ?
C63 C82 1.430(6) . ?
C64 C65 1.399(7) . ?
C65 C66 1.394(6) . ?
C66 C83 1.410(7) . ?
C66 C67 1.517(7) . ?
C67 C68 1.547(6) . ?
C67 C101 1.573(7) . ?
C68 C69 1.318(7) . ?
C69 C84 1.521(7) . ?
C69 C70 1.536(6) . ?
C70 C71 1.526(7) . ?
C70 C102 1.569(6) . ?
C71 C85 1.331(7) . ?
C71 C72 1.455(7) . ?
C72 C88 1.411(7) . ?
C72 C73 1.415(7) . ?
C73 C74 1.403(7) . ?
C74 C75 1.389(8) . ?
C75 C76 1.389(7) . ?
C76 C88 1.392(7) . ?
C76 C77 1.527(7) . ?
C77 C78 1.535(7) . ?
C77 C103 1.578(7) . ?
C78 C79 1.299(8) . ?
C79 C87 1.528(7) . ?
C79 C80 1.547(7) . ?
C80 C81 1.481(8) . ?
C80 C104 1.560(8) . ?
C81 C86 1.356(6) . ?
C81 C82 1.459(7) . ?
C82 C83 1.399(7) . ?
C83 C84 1.555(6) . ?
C84 C85 1.509(7) . ?
C84 C105 1.521(7) . ?
C85 C86 1.405(7) . ?
C86 C87 1.497(7) . ?
C87 C88 1.542(7) . ?
C87 C106 1.570(7) . ?
C107 C113 1.38(3) . ?
C107 C108 1.39(3) . ?
C107 C114 1.76(4) . ?
C107 C112 1.90(4) . ?
C108 C109 1.60(3) . ?
C109 C120 1.49(4) . ?
C109 C116 1.63(3) . ?
C109 C110 1.70(3) . ?
C110 C111 1.39(4) . ?
C110 C120 1.78(5) . ?
C111 C112 1.08(4) . ?
C112 C115 1.22(4) . ?
C112 C114 2.01(5) . ?
C113 C114 1.39(5) . ?
C114 C115 1.58(5) . ?
C116 C117 1.46(4) . ?
C117 C121 1.40(3) . ?
C117 C118 1.48(4) . ?
C118 C119 1.39(4) . ?
C118 C122 1.60(4) . ?
C118 C127 1.61(4) . ?
C118 C126 1.72(4) . ?
C118 C125 1.98(3) . ?
C119 C120 1.51(5) . ?
C119 C126 1.82(4) . ?
C122 C127 1.07(3) . ?
C122 C123 1.49(4) . ?
C122 C126 2.00(4) . ?
C123 C124 1.43(4) . ?
C124 C125 1.46(3) . ?
C124 C128 1.70(6) . ?
C125 C126 1.45(3) . ?
C125 C129 1.52(4) . ?
C126 C127 1.20(3) . ?
